data_4024295
loop_
_publ_author_name
'Eric Fillion'
'Ashraf Wilsily'
'Dan Fishlock'

_publ_section_title
;
Probing Persistent Intramolecular C-H...X (X = O, S, Br, Cl, and F)
Bonding in Solution Using Benzyl Meldrum's Acid Derivatives
;
_journal_name_full 'Journal of Organic Chemistry'
_journal_page_first 1259
_journal_page_last 1267
_journal_paper_doi 10.1021/jo802311w
_journal_volume 74
_journal_year 2009
_chemical_formula_sum 'C17 H22 O6'
_chemical_formula_weight 322.35
_chemical_name_systematic
; 
 ? 
;
_space_group_IT_number 14
_symmetry_cell_setting monoclinic
_symmetry_space_group_name_Hall '-P 2ybc'
_symmetry_space_group_name_H-M 'P 1 21/c 1'
_atom_sites_solution_hydrogens geom
_atom_sites_solution_primary direct
_atom_sites_solution_secondary difmap
_audit_creation_method SHELXL-97
_cell_angle_alpha 90.00
_cell_angle_beta 91.130(1)
_cell_angle_gamma 90.00
_cell_formula_units_Z 8
_cell_length_a 10.6791(7)
_cell_length_b 22.3042(15)
_cell_length_c 13.7749(9)
_cell_measurement_reflns_used 9055
_cell_measurement_temperature 180(1)
_cell_measurement_theta_max 29.99
_cell_measurement_theta_min 2.35
_cell_volume 3280.4(4)
_computing_cell_refinement SAINT
_computing_data_collection SMART
_computing_data_reduction SAINT
_computing_molecular_graphics SHELXTL
_computing_publication_material SHELXTL
_computing_structure_refinement SHELXTL
_computing_structure_solution SHELXTL
_diffrn_ambient_temperature 180(1)
_diffrn_measured_fraction_theta_full 0.996
_diffrn_measured_fraction_theta_max 0.996
_diffrn_measurement_device_type 'Bruker APEX'
_diffrn_measurement_method Omega
_diffrn_radiation_monochromator graphite
_diffrn_radiation_source 'fine-focus sealed tube'
_diffrn_radiation_type MoK\a
_diffrn_radiation_wavelength 0.71073
_diffrn_reflns_av_R_equivalents 0.0484
_diffrn_reflns_av_sigmaI/netI 0.0346
_diffrn_reflns_limit_h_max 14
_diffrn_reflns_limit_h_min -13
_diffrn_reflns_limit_k_max 29
_diffrn_reflns_limit_k_min -29
_diffrn_reflns_limit_l_max 17
_diffrn_reflns_limit_l_min -18
_diffrn_reflns_number 29876
_diffrn_reflns_theta_full 27.87
_diffrn_reflns_theta_max 27.87
_diffrn_reflns_theta_min 1.74
_exptl_absorpt_coefficient_mu 0.099
_exptl_absorpt_correction_type none
_exptl_crystal_colour Colourless
_exptl_crystal_density_diffrn 1.305
_exptl_crystal_density_method 'not measured'
_exptl_crystal_description 'Needle prism fragment'
_exptl_crystal_F_000 1376
_exptl_crystal_size_max 0.50
_exptl_crystal_size_mid 0.22
_exptl_crystal_size_min 0.20
_refine_diff_density_max 0.388
_refine_diff_density_min -0.241
_refine_diff_density_rms 0.053
_refine_ls_extinction_coef 0.0034(5)
_refine_ls_extinction_expression Fc^*^=kFc[1+0.001xFc^2^\l^3^/sin(2\q)]^-1/4^
_refine_ls_extinction_method SHELXL
_refine_ls_goodness_of_fit_ref 2.241
_refine_ls_hydrogen_treatment mixed
_refine_ls_matrix_type full
_refine_ls_number_parameters 436
_refine_ls_number_reflns 7791
_refine_ls_number_restraints 0
_refine_ls_restrained_S_all 2.241
_refine_ls_R_factor_all 0.0689
_refine_ls_R_factor_gt 0.0583
_refine_ls_shift/su_max 0.010
_refine_ls_shift/su_mean 0.000
_refine_ls_structure_factor_coef Fsqd
_refine_ls_weighting_details 'calc w=1/[\s^2^(Fo^2^)+(0.0200P)^2^+0.0000P] where P=(Fo^2^+2Fc^2^)/3'
_refine_ls_weighting_scheme calc
_refine_ls_wR_factor_gt 0.1208
_refine_ls_wR_factor_ref 0.1222
_reflns_number_gt 6423
_reflns_number_total 7791
_reflns_threshold_expression >2sigma(I)
_cod_data_source_file jo802311w_si_004.cif
_cod_data_source_block ef1267lm
_cod_depositor_comments
;
The following automatic conversions were performed:
'_symmetry_cell_setting' value 'Monoclinic' changed to 'monoclinic'
according to '/home/saulius/struct/CIF-dictionaries/cif_core.dic'
dictionary named 'cif_core.dic' version 2.4.1 from
2010-06-29.

'_exptl_absorpt_correction_type' value 'None' changed to
'none' according to '/home/saulius/struct/CIF-dictionaries/cif_core.dic'
dictionary named 'cif_core.dic' version 2.4.1 from 2010-06-29.

Automatic conversion script
Id: cif_fix_enum 1527 2010-12-29 10:47:43Z saulius 
;
_cod_original_sg_symbol_H-M P2(1)/c
_cod_database_code 4024295

loop_
_symmetry_equiv_pos_as_xyz
'x, y, z'
'-x, y+1/2, -z+1/2'
'-x, -y, -z'
'x, -y-1/2, z-1/2'

loop_
_atom_site_label
_atom_site_type_symbol
_atom_site_fract_x
_atom_site_fract_y
_atom_site_fract_z
_atom_site_U_iso_or_equiv
_atom_site_adp_type
_atom_site_occupancy
_atom_site_symmetry_multiplicity
_atom_site_calc_flag
_atom_site_refinement_flags
_atom_site_disorder_assembly
_atom_site_disorder_group
O1 O 0.36843(13) 0.66020(5) 0.49766(8) 0.0353(3) Uani 1 1 d . . .
C2 C 0.30710(19) 0.60773(8) 0.53355(12) 0.0340(4) Uani 1 1 d . . .
O3 O 0.19929(12) 0.59469(6) 0.47333(8) 0.0347(3) Uani 1 1 d . . .
C4 C 0.20589(17) 0.59587(8) 0.37550(12) 0.0317(4) Uani 1 1 d . . .
C5 C 0.32591(16) 0.62122(7) 0.33387(11) 0.0257(3) Uani 1 1 d . . .
C6 C 0.38395(16) 0.66800(7) 0.40087(11) 0.0266(3) Uani 1 1 d . . .
C7 C 0.2579(2) 0.62453(10) 0.63193(13) 0.0526(6) Uani 1 1 d . . .
H7X H 0.2039 0.6599 0.6255 0.079 Uiso 1 1 calc R . .
H7Y H 0.3283 0.6335 0.6763 0.079 Uiso 1 1 calc R . .
H7Z H 0.2094 0.5910 0.6578 0.079 Uiso 1 1 calc R . .
C8 C 0.3948(2) 0.55486(8) 0.53709(14) 0.0434(5) Uani 1 1 d . . .
H8X H 0.4683 0.5647 0.5777 0.065 Uiso 1 1 calc R . .
H8Y H 0.4214 0.5452 0.4712 0.065 Uiso 1 1 calc R . .
H8Z H 0.3517 0.5202 0.5647 0.065 Uiso 1 1 calc R . .
O9 O 0.11845(14) 0.57700(7) 0.33043(9) 0.0536(4) Uani 1 1 d . . .
O10 O 0.44233(13) 0.71073(5) 0.37596(8) 0.0371(3) Uani 1 1 d . . .
C11 C 0.31437(16) 0.64256(7) 0.22555(11) 0.0275(4) Uani 1 1 d . . .
C12 C 0.44255(16) 0.66372(7) 0.18916(10) 0.0250(3) Uani 1 1 d . . .
C13 C 0.45481(17) 0.71915(7) 0.14253(11) 0.0297(4) Uani 1 1 d . . .
H13 H 0.3835 0.7443 0.1351 0.036 Uiso 1 1 calc R . .
C14 C 0.56795(17) 0.73805(8) 0.10718(12) 0.0317(4) Uani 1 1 d . . .
H14 H 0.5724 0.7753 0.0740 0.038 Uiso 1 1 calc R . .
C15 C 0.67512(18) 0.70394(7) 0.11908(11) 0.0299(4) Uani 1 1 d . . .
H15 H 0.7530 0.7178 0.0956 0.036 Uiso 1 1 calc R . .
C16 C 0.66675(16) 0.64894(7) 0.16603(11) 0.0270(4) Uani 1 1 d . . .
C17 C 0.55020(17) 0.62835(7) 0.19766(11) 0.0263(4) Uani 1 1 d . . .
O18 O 0.76722(12) 0.61251(5) 0.18457(9) 0.0334(3) Uani 1 1 d . . .
C19 C 0.88853(18) 0.63840(8) 0.17460(14) 0.0376(4) Uani 1 1 d . . .
H19X H 0.8921 0.6768 0.2092 0.056 Uiso 1 1 calc R . .
H19Y H 0.9048 0.6450 0.1057 0.056 Uiso 1 1 calc R . .
H19Z H 0.9519 0.6112 0.2021 0.056 Uiso 1 1 calc R . .
O20 O 0.54425(12) 0.57327(5) 0.24417(8) 0.0336(3) Uani 1 1 d . . .
C21 C 0.5758(2) 0.52196(8) 0.18598(18) 0.0540(6) Uani 1 1 d . . .
H21X H 0.6657 0.5137 0.1930 0.081 Uiso 1 1 calc R . .
H21Y H 0.5550 0.5302 0.1177 0.081 Uiso 1 1 calc R . .
H21Z H 0.5283 0.4870 0.2077 0.081 Uiso 1 1 calc R . .
C22 C 0.21545(18) 0.69253(8) 0.21979(13) 0.0351(4) Uani 1 1 d . . .
H22X H 0.1992 0.7031 0.1517 0.053 Uiso 1 1 calc R . .
H22Y H 0.2463 0.7279 0.2552 0.053 Uiso 1 1 calc R . .
H22Z H 0.1378 0.6785 0.2489 0.053 Uiso 1 1 calc R . .
C23 C 0.27111(19) 0.58996(8) 0.15944(12) 0.0357(4) Uani 1 1 d . . .
H23X H 0.3228 0.5546 0.1735 0.054 Uiso 1 1 calc R . .
H23Y H 0.2800 0.6014 0.0912 0.054 Uiso 1 1 calc R . .
H23Z H 0.1832 0.5807 0.1718 0.054 Uiso 1 1 calc R . .
O24 O 1.13295(13) 0.33620(5) 0.43714(8) 0.0334(3) Uani 1 1 d . . .
C25 C 1.19288(18) 0.38925(8) 0.47571(12) 0.0318(4) Uani 1 1 d . . .
O26 O 1.29897(12) 0.40373(5) 0.41775(8) 0.0331(3) Uani 1 1 d . . .
C27 C 1.29288(18) 0.40072(8) 0.32010(12) 0.0343(4) Uani 1 1 d . . .
C28 C 1.17240(16) 0.37626(7) 0.27511(11) 0.0270(4) Uani 1 1 d . . .
C29 C 1.11481(16) 0.32913(7) 0.34028(11) 0.0266(4) Uani 1 1 d . . .
C30 C 1.2450(2) 0.37188(10) 0.57372(13) 0.0489(5) Uani 1 1 d . . .
H30X H 1.3032 0.3383 0.5667 0.073 Uiso 1 1 calc R . .
H30Y H 1.1763 0.3599 0.6157 0.073 Uiso 1 1 calc R . .
H30Z H 1.2893 0.4061 0.6027 0.073 Uiso 1 1 calc R . .
C31 C 1.10252(19) 0.44093(8) 0.47853(14) 0.0414(5) Uani 1 1 d . . .
H31X H 1.0318 0.4304 0.5194 0.062 Uiso 1 1 calc R . .
H31Y H 1.0718 0.4498 0.4126 0.062 Uiso 1 1 calc R . .
H31Z H 1.1451 0.4763 0.5055 0.062 Uiso 1 1 calc R . .
O32 O 1.38288(15) 0.41721(8) 0.27697(9) 0.0596(5) Uani 1 1 d . . .
O33 O 1.05684(13) 0.28659(5) 0.31319(8) 0.0363(3) Uani 1 1 d . . .
C34 C 1.18076(16) 0.35641(7) 0.16637(11) 0.0281(4) Uani 1 1 d . . .
C35 C 1.05099(16) 0.33598(7) 0.12815(10) 0.0256(3) Uani 1 1 d . . .
C36 C 1.03670(18) 0.28140(7) 0.07925(11) 0.0306(4) Uani 1 1 d . . .
H36 H 1.1080 0.2567 0.0703 0.037 Uiso 1 1 calc R . .
C37 C 0.92219(18) 0.26265(8) 0.04386(12) 0.0330(4) Uani 1 1 d . . .
H37 H 0.9163 0.2258 0.0095 0.040 Uiso 1 1 calc R . .
C38 C 0.81517(18) 0.29640(7) 0.05731(11) 0.0294(4) Uani 1 1 d . . .
H38 H 0.7359 0.2825 0.0342 0.035 Uiso 1 1 calc R . .
C39 C 0.82617(16) 0.35088(7) 0.10521(11) 0.0267(4) Uani 1 1 d . . .
C40 C 0.94338(16) 0.37128(7) 0.13756(11) 0.0261(4) Uani 1 1 d . . .
O41 O 0.72621(12) 0.38761(5) 0.12398(9) 0.0342(3) Uani 1 1 d . . .
C42 C 0.60408(18) 0.36310(9) 0.10794(14) 0.0404(4) Uani 1 1 d . . .
H42X H 0.5980 0.3245 0.1414 0.061 Uiso 1 1 calc R . .
H42Y H 0.5891 0.3573 0.0382 0.061 Uiso 1 1 calc R . .
H42Z H 0.5413 0.3907 0.1333 0.061 Uiso 1 1 calc R . .
O43 O 0.95101(12) 0.42546(5) 0.18655(9) 0.0361(3) Uani 1 1 d . . .
C44 C 0.9204(2) 0.47766(8) 0.12933(19) 0.0586(6) Uani 1 1 d . . .
H44X H 0.8325 0.4756 0.1077 0.088 Uiso 1 1 calc R . .
H44Y H 0.9743 0.4792 0.0726 0.088 Uiso 1 1 calc R . .
H44Z H 0.9335 0.5138 0.1687 0.088 Uiso 1 1 calc R . .
C45 C 1.27940(18) 0.30639(8) 0.15961(13) 0.0367(4) Uani 1 1 d . . .
H45X H 1.2933 0.2968 0.0912 0.055 Uiso 1 1 calc R . .
H45Y H 1.2496 0.2706 0.1933 0.055 Uiso 1 1 calc R . .
H45Z H 1.3582 0.3199 0.1900 0.055 Uiso 1 1 calc R . .
C46 C 1.22254(19) 0.40981(8) 0.10272(12) 0.0356(4) Uani 1 1 d . . .
H46X H 1.2126 0.3992 0.0340 0.053 Uiso 1 1 calc R . .
H46Y H 1.3106 0.4191 0.1172 0.053 Uiso 1 1 calc R . .
H46Z H 1.1708 0.4449 0.1167 0.053 Uiso 1 1 calc R . .
H5 H 0.3845(18) 0.5878(8) 0.3352(11) 0.026(4) Uiso 1 1 d . . .
H28 H 1.110(2) 0.4101(8) 0.2783(12) 0.034(5) Uiso 1 1 d . . .

loop_
_atom_site_aniso_label
_atom_site_aniso_U_11
_atom_site_aniso_U_22
_atom_site_aniso_U_33
_atom_site_aniso_U_23
_atom_site_aniso_U_13
_atom_site_aniso_U_12
O1 0.0447(9) 0.0342(6) 0.0270(6) -0.0011(5) 0.0003(5) -0.0105(6)
C2 0.0340(11) 0.0379(9) 0.0298(8) 0.0040(7) -0.0035(7) -0.0107(8)
O3 0.0234(7) 0.0493(7) 0.0315(6) 0.0074(5) 0.0008(5) -0.0045(6)
C4 0.0203(10) 0.0400(9) 0.0348(9) 0.0058(7) -0.0014(7) -0.0054(7)
C5 0.0205(9) 0.0272(8) 0.0292(8) -0.0007(6) -0.0006(6) -0.0035(7)
C6 0.0212(9) 0.0277(8) 0.0308(8) -0.0010(7) -0.0006(6) 0.0009(7)
C7 0.0632(17) 0.0617(14) 0.0331(10) 0.0034(9) 0.0063(9) -0.0165(12)
C8 0.0378(13) 0.0412(10) 0.0506(11) 0.0115(9) -0.0118(9) -0.0059(9)
O9 0.0362(9) 0.0842(11) 0.0401(7) 0.0119(7) -0.0077(6) -0.0286(8)
O10 0.0429(9) 0.0337(6) 0.0346(6) -0.0015(5) 0.0023(5) -0.0125(6)
C11 0.0230(10) 0.0331(8) 0.0264(8) -0.0010(7) -0.0014(6) -0.0042(7)
C12 0.0256(10) 0.0267(8) 0.0225(7) -0.0028(6) -0.0005(6) -0.0038(7)
C13 0.0295(10) 0.0297(8) 0.0297(8) 0.0021(7) -0.0025(7) 0.0010(7)
C14 0.0340(11) 0.0292(8) 0.0316(8) 0.0065(7) -0.0022(7) -0.0052(7)
C15 0.0291(10) 0.0309(8) 0.0297(8) 0.0013(7) 0.0024(7) -0.0083(7)
C16 0.0269(10) 0.0261(8) 0.0282(8) -0.0040(6) 0.0002(7) -0.0010(7)
C17 0.0305(10) 0.0216(7) 0.0268(8) -0.0011(6) 0.0016(7) -0.0038(7)
O18 0.0238(7) 0.0282(6) 0.0481(7) 0.0014(5) 0.0030(5) -0.0002(5)
C19 0.0232(10) 0.0374(9) 0.0520(11) -0.0006(8) -0.0010(8) -0.0020(8)
O20 0.0343(8) 0.0230(5) 0.0436(7) 0.0045(5) 0.0062(5) 0.0005(5)
C21 0.0501(15) 0.0225(9) 0.0903(16) -0.0056(10) 0.0264(12) 0.0003(9)
C22 0.0267(11) 0.0434(10) 0.0350(9) 0.0039(8) -0.0012(7) 0.0014(8)
C23 0.0342(11) 0.0408(10) 0.0320(9) -0.0051(8) -0.0022(7) -0.0123(8)
O24 0.0444(8) 0.0283(6) 0.0277(6) 0.0006(5) 0.0023(5) -0.0107(5)
C25 0.0326(11) 0.0328(9) 0.0301(8) -0.0038(7) 0.0052(7) -0.0094(7)
O26 0.0231(7) 0.0456(7) 0.0306(6) -0.0036(5) 0.0010(5) -0.0062(5)
C27 0.0274(11) 0.0420(10) 0.0337(9) -0.0004(7) 0.0025(7) -0.0083(8)
C28 0.0221(10) 0.0313(9) 0.0277(8) 0.0014(7) 0.0017(6) -0.0054(7)
C29 0.0239(10) 0.0261(8) 0.0299(8) 0.0018(6) 0.0025(7) -0.0007(7)
C30 0.0632(16) 0.0528(12) 0.0307(9) -0.0006(9) -0.0029(9) -0.0133(11)
C31 0.0330(12) 0.0400(10) 0.0514(11) -0.0132(9) 0.0098(9) -0.0053(8)
O32 0.0392(10) 0.1010(12) 0.0389(7) -0.0056(8) 0.0069(6) -0.0369(9)
O33 0.0428(9) 0.0312(6) 0.0349(6) 0.0002(5) 0.0000(5) -0.0115(6)
C34 0.0254(10) 0.0324(8) 0.0266(8) 0.0008(7) 0.0023(6) -0.0032(7)
C35 0.0266(10) 0.0275(8) 0.0227(7) 0.0022(6) 0.0022(6) -0.0015(7)
C36 0.0315(11) 0.0295(8) 0.0309(8) -0.0032(7) 0.0021(7) 0.0034(7)
C37 0.0383(12) 0.0288(8) 0.0319(9) -0.0069(7) 0.0010(7) -0.0021(8)
C38 0.0282(10) 0.0324(8) 0.0275(8) -0.0031(7) -0.0008(7) -0.0062(7)
C39 0.0260(10) 0.0287(8) 0.0252(7) 0.0020(6) 0.0023(6) 0.0010(7)
C40 0.0286(10) 0.0231(7) 0.0268(8) -0.0007(6) 0.0025(7) -0.0026(7)
O41 0.0222(7) 0.0343(6) 0.0459(7) -0.0054(5) -0.0003(5) 0.0013(5)
C42 0.0240(11) 0.0447(10) 0.0525(11) -0.0080(9) 0.0034(8) -0.0004(8)
O43 0.0326(8) 0.0247(6) 0.0511(7) -0.0091(5) -0.0006(6) -0.0010(5)
C44 0.0413(14) 0.0265(9) 0.1081(19) 0.0058(11) -0.0002(12) 0.0015(9)
C45 0.0272(11) 0.0469(10) 0.0361(9) -0.0039(8) 0.0023(7) 0.0039(8)
C46 0.0322(11) 0.0434(10) 0.0315(9) 0.0039(8) 0.0042(7) -0.0095(8)

loop_
_atom_type_symbol
_atom_type_description
_atom_type_scat_dispersion_real
_atom_type_scat_dispersion_imag
_atom_type_scat_source
C C 0.0033 0.0016 'International Tables Vol C Tables 4.2.6.8 and 6.1.1.4'
H H 0.0000 0.0000 'International Tables Vol C Tables 4.2.6.8 and 6.1.1.4'
O O 0.0106 0.0060 'International Tables Vol C Tables 4.2.6.8 and 6.1.1.4'

loop_
_geom_angle_atom_site_label_1
_geom_angle_atom_site_label_2
_geom_angle_atom_site_label_3
_geom_angle
_geom_angle_site_symmetry_1
_geom_angle_site_symmetry_3
_geom_angle_publ_flag
C6 O1 C2 120.56(12) . . ?
O1 C2 O3 109.43(13) . . ?
O1 C2 C8 111.24(16) . . ?
O3 C2 C8 110.56(14) . . ?
O1 C2 C7 106.04(14) . . ?
O3 C2 C7 106.22(17) . . ?
C8 C2 C7 113.11(16) . . ?
C4 O3 C2 121.02(14) . . ?
O9 C4 O3 117.28(16) . . ?
O9 C4 C5 126.38(16) . . ?
O3 C4 C5 116.34(14) . . ?
C6 C5 C4 111.28(13) . . ?
C6 C5 C11 113.16(13) . . ?
C4 C5 C11 114.83(14) . . ?
O10 C6 O1 117.34(14) . . ?
O10 C6 C5 125.73(14) . . ?
O1 C6 C5 116.93(13) . . ?
C22 C11 C12 112.03(13) . . ?
C22 C11 C23 108.78(14) . . ?
C12 C11 C23 107.28(13) . . ?
C22 C11 C5 108.08(13) . . ?
C12 C11 C5 110.41(13) . . ?
C23 C11 C5 110.25(13) . . ?
C17 C12 C13 116.92(15) . . ?
C17 C12 C11 122.30(14) . . ?
C13 C12 C11 120.74(15) . . ?
C14 C13 C12 121.52(16) . . ?
C13 C14 C15 121.32(15) . . ?
C14 C15 C16 118.71(16) . . ?
O18 C16 C15 123.66(16) . . ?
O18 C16 C17 116.44(14) . . ?
C15 C16 C17 119.89(16) . . ?
O20 C17 C12 119.58(14) . . ?
O20 C17 C16 118.80(15) . . ?
C12 C17 C16 121.48(14) . . ?
C16 O18 C19 116.89(13) . . ?
C17 O20 C21 115.66(13) . . ?
C29 O24 C25 120.84(12) . . ?
O26 C25 O24 109.21(13) . . ?
O26 C25 C30 106.01(16) . . ?
O24 C25 C30 105.87(14) . . ?
O26 C25 C31 110.84(14) . . ?
O24 C25 C31 110.99(16) . . ?
C30 C25 C31 113.64(15) . . ?
C27 O26 C25 121.40(14) . . ?
O32 C27 O26 117.17(16) . . ?
O32 C27 C28 126.13(15) . . ?
O26 C27 C28 116.69(15) . . ?
C27 C28 C29 110.91(13) . . ?
C27 C28 C34 115.35(14) . . ?
C29 C28 C34 113.61(13) . . ?
O33 C29 O24 117.76(14) . . ?
O33 C29 C28 125.50(14) . . ?
O24 C29 C28 116.73(13) . . ?
C45 C34 C35 112.15(14) . . ?
C45 C34 C46 108.54(14) . . ?
C35 C34 C46 107.51(13) . . ?
C45 C34 C28 108.35(13) . . ?
C35 C34 C28 110.02(13) . . ?
C46 C34 C28 110.25(13) . . ?
C36 C35 C40 116.86(15) . . ?
C36 C35 C34 120.71(15) . . ?
C40 C35 C34 122.40(14) . . ?
C37 C36 C35 121.63(17) . . ?
C36 C37 C38 121.25(16) . . ?
C37 C38 C39 118.55(16) . . ?
O41 C39 C38 123.58(16) . . ?
O41 C39 C40 116.13(14) . . ?
C38 C39 C40 120.29(16) . . ?
O43 C40 C39 118.90(14) . . ?
O43 C40 C35 119.64(15) . . ?
C39 C40 C35 121.27(14) . . ?
C39 O41 C42 116.96(13) . . ?
C40 O43 C44 115.34(14) . . ?

loop_
_geom_bond_atom_site_label_1
_geom_bond_atom_site_label_2
_geom_bond_distance
_geom_bond_site_symmetry_2
_geom_bond_publ_flag
O1 C6 1.3580(19) . ?
O1 C2 1.434(2) . ?
C2 O3 1.436(2) . ?
C2 C8 1.506(3) . ?
C2 C7 1.510(3) . ?
O3 C4 1.351(2) . ?
C4 O9 1.188(2) . ?
C4 C5 1.523(2) . ?
C5 C6 1.517(2) . ?
C5 C11 1.569(2) . ?
C6 O10 1.1931(19) . ?
C11 C22 1.537(2) . ?
C11 C12 1.541(2) . ?
C11 C23 1.550(2) . ?
C12 C17 1.397(2) . ?
C12 C13 1.400(2) . ?
C13 C14 1.378(2) . ?
C14 C15 1.381(3) . ?
C15 C16 1.391(2) . ?
C16 O18 1.366(2) . ?
C16 C17 1.404(2) . ?
C17 O20 1.3876(18) . ?
O18 C19 1.428(2) . ?
O20 C21 1.441(2) . ?
O24 C29 1.3537(19) . ?
O24 C25 1.442(2) . ?
C25 O26 1.435(2) . ?
C25 C30 1.501(2) . ?
C25 C31 1.504(3) . ?
O26 C27 1.347(2) . ?
C27 O32 1.198(2) . ?
C27 C28 1.518(2) . ?
C28 C29 1.520(2) . ?
C28 C34 1.566(2) . ?
C29 O33 1.1889(19) . ?
C34 C45 1.538(2) . ?
C34 C35 1.542(2) . ?
C34 C46 1.550(2) . ?
C35 C36 1.398(2) . ?
C35 C40 1.401(2) . ?
C36 C37 1.373(3) . ?
C37 C38 1.384(3) . ?
C38 C39 1.386(2) . ?
C39 O41 1.374(2) . ?
C39 C40 1.397(2) . ?
C40 O43 1.3857(18) . ?
O41 C42 1.427(2) . ?
O43 C44 1.440(2) . ?
